data_7049072
loop_
_publ_author_name
'Janicki, Rafa\/l'
'Mondry, Anna'

_publ_section_title
;
 Structural and thermodynamic aspects of hydration of Gd(iii) systems.
;
_journal_issue 10
_journal_name_full 'Dalton transactions (Cambridge, England : 2003)'
_journal_page_first 3380
_journal_page_last 3391
_journal_paper_doi 10.1039/c8dt04869j
_journal_volume 48
_journal_year 2019
_chemical_formula_sum 'C15 H32 Gd N7 O13'
_chemical_formula_weight 675.72
_space_group_crystal_system monoclinic
_space_group_IT_number 14
_space_group_name_Hall '-P 2ybc'
_space_group_name_H-M_alt 'P 1 21/c 1'
_symmetry_space_group_name_Hall '-P 2ybc'
_symmetry_space_group_name_H-M 'P 1 21/c 1'
_atom_sites_solution_hydrogens mixed
_audit_creation_method SHELXL-2018/1
_audit_update_record
;
2019-01-26 deposited with the CCDC.
2019-02-08 downloaded from the CCDC.
;
_cell_angle_alpha 90
_cell_angle_beta 91.97(2)
_cell_angle_gamma 90
_cell_formula_units_Z 8
_cell_length_a 15.505(3)
_cell_length_b 17.707(3)
_cell_length_c 17.389(3)
_cell_measurement_reflns_used 14909
_cell_measurement_temperature 100(2)
_cell_measurement_theta_max 27.5290
_cell_measurement_theta_min 3.1080
_cell_volume 4771.3(15)
_computing_molecular_graphics
;
DIAMOND-Visual Crystal Structure Information System,     CRYSTALIMPACT, Postfach 1251, 53002 Bonn, Germany
;
_computing_publication_material cifpub
_computing_structure_refinement 'SHELXL-2018/1 (Sheldrick, 2018)'
_computing_structure_solution 'G. M. Sheldrick, Acta Cryst. (2008), A64, 112-122.'
_diffrn_ambient_temperature 100(2)
_diffrn_detector_area_resol_mean 8.3359
_diffrn_measured_fraction_theta_full 0.990
_diffrn_measured_fraction_theta_max 0.909
_diffrn_measurement_device_type 'Xcalibur, Sapphire2, large Be window'
_diffrn_radiation_type MoK\a
_diffrn_radiation_wavelength 0.71073
_diffrn_reflns_av_R_equivalents 0.0420
_diffrn_reflns_av_unetI/netI 0.0496
_diffrn_reflns_Laue_measured_fraction_full 0.990
_diffrn_reflns_Laue_measured_fraction_max 0.909
_diffrn_reflns_limit_h_max 19
_diffrn_reflns_limit_h_min -18
_diffrn_reflns_limit_k_max 19
_diffrn_reflns_limit_k_min -22
_diffrn_reflns_limit_l_max 22
_diffrn_reflns_limit_l_min -21
_diffrn_reflns_number 25675
_diffrn_reflns_point_group_measured_fraction_full 0.990
_diffrn_reflns_point_group_measured_fraction_max 0.909
_diffrn_reflns_theta_full 25.242
_diffrn_reflns_theta_max 27.476
_diffrn_reflns_theta_min 2.870
_diffrn_source 'fine-focus sealed X-ray tube'
_exptl_absorpt_coefficient_mu 2.859
_exptl_absorpt_correction_T_max 0.688
_exptl_absorpt_correction_T_min 0.487
_exptl_absorpt_correction_type analytical
_exptl_absorpt_process_details
;
CrysAlisPro 1.171.40.8b (Rigaku Oxford Diffraction, 2018)
Analytical numeric absorption correction using a multifaceted crystal
            model based on expressions derived by R.C. Clark & J.S. Reid.
(Clark, R. C. & Reid, J. S. (1995). Acta Cryst. A51, 887-897)
Empirical absorption correction using spherical harmonics,
 implemented in SCALE3 ABSPACK scaling algorithm.
;
_exptl_crystal_colour colourless
_exptl_crystal_density_diffrn 1.881
_exptl_crystal_description irregular
_exptl_crystal_F_000 2712
_exptl_crystal_size_max 0.343
_exptl_crystal_size_mid 0.233
_exptl_crystal_size_min 0.158
_refine_diff_density_max 3.210
_refine_diff_density_min -1.988
_refine_diff_density_rms 0.207
_refine_ls_extinction_method none
_refine_ls_goodness_of_fit_ref 1.103
_refine_ls_hydrogen_treatment mixed
_refine_ls_matrix_type full
_refine_ls_number_parameters 703
_refine_ls_number_reflns 9944
_refine_ls_number_restraints 26
_refine_ls_restrained_S_all 1.103
_refine_ls_R_factor_all 0.0575
_refine_ls_R_factor_gt 0.0479
_refine_ls_shift/su_max 0.000
_refine_ls_shift/su_mean 0.000
_refine_ls_structure_factor_coef Fsqd
_refine_ls_weighting_details 'w=1/[\s^2^(Fo^2^)+(0.0867P)^2^] where P=(Fo^2^+2Fc^2^)/3'
_refine_ls_weighting_scheme calc
_refine_ls_wR_factor_gt 0.1284
_refine_ls_wR_factor_ref 0.1409
_reflns_Friedel_coverage 0.000
_reflns_number_gt 8419
_reflns_number_total 9944
_reflns_threshold_expression 'I > 2\s(I)'
_cod_data_source_file c8dt04869j2.cif
_cod_data_source_block gddtpaa
_cod_depositor_comments 'Adding full bibliography for 7049065--7049074.cif.'
_cod_database_code 7049072
_shelx_shelxl_version_number 2018/1
_shelx_space_group_comment
;
The symmetry employed for this shelxl refinement is uniquely defined
by the following loop, which should always be used as a source of
symmetry information in preference to the above space-group names.
They are only intended as comments.
;

loop_
_space_group_symop_operation_xyz
'x, y, z'
'-x, y+1/2, -z+1/2'
'-x, -y, -z'
'x, -y-1/2, z-1/2'

loop_
_atom_site_label
_atom_site_type_symbol
_atom_site_fract_x
_atom_site_fract_y
_atom_site_fract_z
_atom_site_U_iso_or_equiv
_atom_site_adp_type
_atom_site_occupancy
_atom_site_site_symmetry_order
_atom_site_calc_flag
_atom_site_refinement_flags_posn
_atom_site_refinement_flags_adp
Gd1 Gd 0.22459(2) 0.23700(2) 0.17997(2) 0.01162(10) Uani 1 1 d . .
Gd2 Gd -0.26879(2) 0.22834(2) 0.00774(2) 0.01175(10) Uani 1 1 d . .
O1 O 0.3464(2) 0.1624(2) 0.14979(19) 0.0164(7) Uani 1 1 d . .
O2 O 0.4098(2) 0.0543(2) 0.1234(2) 0.0238(9) Uani 1 1 d . .
O3 O 0.2523(2) 0.2874(2) 0.05928(19) 0.0170(8) Uani 1 1 d . .
O4 O 0.3190(3) 0.2803(2) -0.0506(2) 0.0239(9) Uani 1 1 d . .
O5 O 0.1599(2) 0.1161(2) 0.22176(19) 0.0153(7) Uani 1 1 d . .
O6 O 0.0430(2) 0.0462(2) 0.2423(2) 0.0187(8) Uani 1 1 d . .
H61 H 0.085(4) 0.005(4) 0.262(3) 0.028 Uiso 1 1 d . U
O7 O 0.1402(2) 0.26775(18) 0.2862(2) 0.0156(8) Uani 1 1 d . .
O8 O 0.0505(2) 0.3386(2) 0.3530(2) 0.0201(8) Uani 1 1 d . .
O9 O 0.3517(3) 0.4554(2) 0.1546(3) 0.0340(10) Uani 1 1 d . .
O10 O 0.3086(2) 0.34743(19) 0.2077(2) 0.0163(8) Uani 1 1 d . .
N1 N 0.2078(3) 0.1364(2) 0.0591(2) 0.0159(9) Uani 1 1 d . .
N2 N 0.0625(3) 0.2188(2) 0.1333(2) 0.0143(9) Uani 1 1 d . .
N3 N 0.1436(2) 0.3680(2) 0.1676(2) 0.0132(9) Uani 1 1 d . .
C1 C 0.1161(3) 0.1184(3) 0.0447(3) 0.0165(10) Uani 1 1 d . .
H1A H 0.098086 0.080686 0.081299 0.020 Uiso 1 1 calc R U
H1B H 0.107689 0.097790 -0.006645 0.020 Uiso 1 1 calc R U
C2 C 0.0620(3) 0.1887(3) 0.0525(3) 0.0156(10) Uani 1 1 d . .
H2A H 0.083452 0.227453 0.018696 0.019 Uiso 1 1 calc R U
H2B H 0.002988 0.177467 0.035992 0.019 Uiso 1 1 calc R U
C3 C 0.0141(3) 0.2912(3) 0.1338(3) 0.0183(11) Uani 1 1 d . .
H3A H -0.007726 0.299513 0.184679 0.022 Uiso 1 1 calc R U
H3B H -0.034905 0.287894 0.097774 0.022 Uiso 1 1 calc R U
C4 C 0.0699(3) 0.3577(3) 0.1122(3) 0.0169(11) Uani 1 1 d . .
H4A H 0.091475 0.349691 0.061137 0.020 Uiso 1 1 calc R U
H4B H 0.035071 0.403249 0.110796 0.020 Uiso 1 1 calc R U
C5 C 0.2606(3) 0.0709(3) 0.0833(3) 0.0172(10) Uani 1 1 d . .
H5A H 0.272538 0.039990 0.038816 0.021 Uiso 1 1 calc R U
H5B H 0.229156 0.040340 0.119165 0.021 Uiso 1 1 calc R U
C6 C 0.3450(3) 0.0977(3) 0.1213(3) 0.0144(10) Uani 1 1 d . .
C7 C 0.2453(3) 0.1720(3) -0.0098(3) 0.0178(11) Uani 1 1 d . .
H7A H 0.202369 0.170432 -0.051666 0.021 Uiso 1 1 calc R U
H7B H 0.294021 0.141770 -0.025006 0.021 Uiso 1 1 calc R U
C8 C 0.2750(3) 0.2523(3) 0.0006(3) 0.0163(11) Uani 1 1 d . .
C9 C 0.0197(3) 0.1634(3) 0.1825(3) 0.0188(11) Uani 1 1 d . .
H9A H -0.025003 0.137592 0.152264 0.023 Uiso 1 1 calc R U
H9B H -0.007731 0.189891 0.223884 0.023 Uiso 1 1 calc R U
C10 C 0.0816(3) 0.1056(3) 0.2165(3) 0.0148(10) Uani 1 1 d . .
C11 C 0.1133(3) 0.3942(3) 0.2429(3) 0.0166(11) Uani 1 1 d . .
H11A H 0.059830 0.422060 0.234903 0.020 Uiso 1 1 calc R U
H11B H 0.155737 0.428300 0.265957 0.020 Uiso 1 1 calc R U
C12 C 0.0982(3) 0.3281(3) 0.2984(3) 0.0145(10) Uani 1 1 d . .
C13 C 0.2050(3) 0.4231(3) 0.1378(3) 0.0161(10) Uani 1 1 d . .
H13A H 0.187355 0.473749 0.151770 0.019 Uiso 1 1 calc R U
H13B H 0.204781 0.420043 0.082130 0.019 Uiso 1 1 calc R U
C14 C 0.2957(3) 0.4079(3) 0.1706(3) 0.0213(12) Uani 1 1 d . .
O11 O -0.2330(2) 0.2879(2) 0.12479(19) 0.0177(8) Uani 1 1 d . .
O12 O -0.1765(2) 0.2922(2) 0.2428(2) 0.0213(8) Uani 1 1 d . .
O13 O -0.1536(2) 0.1501(2) 0.04782(19) 0.0171(8) Uani 1 1 d . .
O14 O -0.1097(2) 0.0313(2) 0.0664(2) 0.0259(9) Uani 1 1 d . .
O15 O -0.3452(2) 0.11259(19) -0.02864(19) 0.0163(7) Uani 1 1 d . .
O16 O -0.4703(2) 0.0565(2) -0.0617(2) 0.0218(8) Uani 1 1 d D .
H161 H -0.429(3) 0.025(3) -0.079(3) 0.033 Uiso 1 1 d D U
O17 O -0.3559(2) 0.2575(2) -0.1021(2) 0.0190(8) Uani 1 1 d . .
O18 O -0.4490(2) 0.3272(2) -0.1724(2) 0.0200(8) Uani 1 1 d . .
O19 O -0.1786(2) 0.3327(2) -0.0270(2) 0.0164(7) Uani 1 1 d . .
O20 O -0.1201(2) 0.4332(2) 0.0312(2) 0.0208(8) Uani 1 1 d . .
OW1 O 0.3099(2) 0.2056(2) 0.2931(2) 0.0191(8) Uani 1 1 d D .
HW11 H 0.305(4) 0.225(2) 0.3406(11) 0.029 Uiso 1 1 d D U
HW12 H 0.335(3) 0.1605(15) 0.300(3) 0.029 Uiso 1 1 d D U
OW2 O -0.1903(2) 0.1873(2) -0.1015(2) 0.0188(8) Uani 1 1 d D .
HW21 H -0.193(4) 0.203(3) -0.1508(10) 0.028 Uiso 1 1 d D U
HW22 H -0.155(3) 0.147(2) -0.101(3) 0.028 Uiso 1 1 d D U
N4 N -0.2879(3) 0.1389(2) 0.1370(2) 0.0160(9) Uani 1 1 d . .
N5 N -0.4297(3) 0.2242(2) 0.0542(2) 0.0132(9) Uani 1 1 d . .
N6 N -0.3402(3) 0.3649(2) 0.0114(2) 0.0138(9) Uani 1 1 d . .
C15 C -0.3800(3) 0.1269(3) 0.1500(3) 0.0178(11) Uani 1 1 d . .
H15A H -0.387088 0.110320 0.202556 0.021 Uiso 1 1 calc R U
H15B H -0.401857 0.087466 0.115916 0.021 Uiso 1 1 calc R U
C16 C -0.4317(3) 0.1984(3) 0.1358(3) 0.0175(11) Uani 1 1 d . .
H16A H -0.491139 0.189420 0.149055 0.021 Uiso 1 1 calc R U
H16B H -0.408900 0.238030 0.169162 0.021 Uiso 1 1 calc R U
C17 C -0.4724(3) 0.3003(3) 0.0487(3) 0.0171(11) Uani 1 1 d . .
H17A H -0.519490 0.302167 0.083886 0.021 Uiso 1 1 calc R U
H17B H -0.496365 0.307369 -0.003076 0.021 Uiso 1 1 calc R U
C18 C -0.4096(3) 0.3636(3) 0.0676(3) 0.0147(10) Uani 1 1 d . .
H18A H -0.439919 0.411539 0.066471 0.018 Uiso 1 1 calc R U
H18B H -0.384689 0.356414 0.119047 0.018 Uiso 1 1 calc R U
C19 C -0.2445(3) 0.1781(3) 0.2040(3) 0.0180(11) Uani 1 1 d . .
H19A H -0.194560 0.148604 0.220613 0.022 Uiso 1 1 calc R U
H19B H -0.283972 0.178779 0.246091 0.022 Uiso 1 1 calc R U
C20 C -0.2153(3) 0.2585(3) 0.1893(3) 0.0146(10) Uani 1 1 d . .
C21 C -0.2424(3) 0.0692(3) 0.1190(3) 0.0191(11) Uani 1 1 d . .
H21A H -0.280507 0.036702 0.088489 0.023 Uiso 1 1 calc R U
H21B H -0.227025 0.042959 0.166469 0.023 Uiso 1 1 calc R U
C22 C -0.1613(3) 0.0846(3) 0.0750(3) 0.0173(11) Uani 1 1 d . .
C23 C -0.4798(3) 0.1706(3) 0.0040(3) 0.0161(10) Uani 1 1 d . .
H23A H -0.508472 0.198801 -0.037353 0.019 Uiso 1 1 calc R U
H23B H -0.524118 0.147077 0.033927 0.019 Uiso 1 1 calc R U
C24 C -0.4252(3) 0.1099(3) -0.0303(3) 0.0162(10) Uani 1 1 d . .
C25 C -0.3744(3) 0.3863(3) -0.0660(3) 0.0165(10) Uani 1 1 d . .
H25A H -0.332137 0.417516 -0.090848 0.020 Uiso 1 1 calc R U
H25B H -0.426199 0.416300 -0.060658 0.020 Uiso 1 1 calc R U
C26 C -0.3957(3) 0.3184(3) -0.1173(3) 0.0153(10) Uani 1 1 d . .
C27 C -0.2723(3) 0.4182(3) 0.0370(3) 0.0166(11) Uani 1 1 d . .
H27A H -0.271563 0.422161 0.092613 0.020 Uiso 1 1 calc R U
H27B H -0.285034 0.467783 0.015769 0.020 Uiso 1 1 calc R U
C28 C -0.1838(3) 0.3928(3) 0.0116(3) 0.0130(10) Uani 1 1 d . .
C29 C 0.0438(3) 0.1380(3) 0.4095(3) 0.0160(10) Uani 1 1 d . .
N7 N -0.0152(3) 0.1918(3) 0.4002(2) 0.0195(9) Uani 1 1 d . .
H7C H -0.067680 0.183423 0.412331 0.023 Uiso 1 1 calc R U
H7D H -0.001024 0.235055 0.382044 0.023 Uiso 1 1 calc R U
N8 N 0.0240(3) 0.0706(2) 0.4374(2) 0.0175(9) Uani 1 1 d . .
H8A H -0.028047 0.061057 0.449861 0.021 Uiso 1 1 calc R U
H8B H 0.063260 0.036551 0.442928 0.021 Uiso 1 1 calc R U
N9 N 0.1252(3) 0.1521(2) 0.3909(2) 0.0178(9) Uani 1 1 d . .
H9 H 0.140329 0.196206 0.375582 0.021 Uiso 1 1 calc R U
N10 N 0.1855(3) 0.0924(3) 0.3974(3) 0.0192(9) Uani 1 1 d D .
HN1 H 0.2344(16) 0.106(3) 0.423(2) 0.029 Uiso 1 1 d D U
HN2 H 0.203(3) 0.080(3) 0.3499(13) 0.029 Uiso 1 1 d D U
C30 C 0.5367(3) 0.1271(3) 0.7649(3) 0.0180(11) Uani 1 1 d . .
N11 N 0.4782(3) 0.1814(3) 0.7756(2) 0.0213(10) Uani 1 1 d . .
H11C H 0.424990 0.173984 0.762141 0.026 Uiso 1 1 calc R U
H11D H 0.493841 0.223780 0.795910 0.026 Uiso 1 1 calc R U
N12 N 0.5145(3) 0.0622(2) 0.7342(2) 0.0201(10) Uani 1 1 d . .
H12A H 0.553136 0.028452 0.726425 0.024 Uiso 1 1 calc R U
H12B H 0.461338 0.053339 0.721691 0.024 Uiso 1 1 calc R U
N13 N 0.6186(3) 0.1427(2) 0.7849(2) 0.0189(9) Uani 1 1 d . .
H13 H 0.634485 0.187173 0.799252 0.023 Uiso 1 1 calc R U
N14 N 0.6782(3) 0.0823(3) 0.7815(3) 0.0246(10) Uani 1 1 d D .
HN3 H 0.691(3) 0.065(3) 0.8292(15) 0.037 Uiso 1 1 d D U
HN4 H 0.7289(16) 0.099(3) 0.764(3) 0.037 Uiso 1 1 d D U
OW3 O 0.9163(2) 0.0652(2) 0.9056(2) 0.0227(8) Uani 1 1 d D .
HW31 H 0.9665(17) 0.081(3) 0.887(2) 0.034 Uiso 1 1 d D U
HW32 H 0.929(3) 0.052(3) 0.9546(12) 0.034 Uiso 1 1 d D U
OW4 O 0.8732(3) 0.0635(2) 0.6963(2) 0.0239(9) Uani 1 1 d D .
HW41 H 0.865(4) 0.1110(11) 0.713(2) 0.036 Uiso 1 1 d D U
HW42 H 0.875(4) 0.067(3) 0.6449(5) 0.036 Uiso 1 1 d D U
OW5 O 0.4100(2) 0.0785(2) 0.3271(2) 0.0280(9) Uani 1 1 d D .
HW51 H 0.451(3) 0.103(3) 0.302(2) 0.042 Uiso 1 1 d D U
HW52 H 0.425(3) 0.083(4) 0.3773(7) 0.042 Uiso 1 1 d D U
OW6 O 0.3856(3) 0.0788(2) 0.4892(2) 0.0316(10) Uani 1 1 d D .
HW61 H 0.360(4) 0.1241(17) 0.483(3) 0.047 Uiso 1 1 d D U
HW62 H 0.378(4) 0.067(3) 0.5388(12) 0.047 Uiso 1 1 d D U

loop_
_atom_site_aniso_label
_atom_site_aniso_U_11
_atom_site_aniso_U_22
_atom_site_aniso_U_33
_atom_site_aniso_U_23
_atom_site_aniso_U_13
_atom_site_aniso_U_12
Gd1 0.01167(15) 0.01359(16) 0.00972(15) 0.00036(8) 0.00188(10) 0.00004(9)
Gd2 0.01238(15) 0.01340(16) 0.00952(15) -0.00092(8) 0.00093(10) 0.00048(9)
O1 0.0160(18) 0.0176(19) 0.0159(18) -0.0015(14) 0.0044(14) 0.0026(15)
O2 0.027(2) 0.021(2) 0.024(2) -0.0056(16) -0.0008(16) 0.0076(17)
O3 0.0221(19) 0.022(2) 0.0072(17) 0.0026(14) 0.0081(14) -0.0001(16)
O4 0.027(2) 0.031(2) 0.0146(19) 0.0004(16) 0.0034(16) -0.0049(17)
O5 0.0153(17) 0.0176(19) 0.0130(17) 0.0014(14) 0.0026(13) -0.0014(15)
O6 0.0182(19) 0.018(2) 0.0200(19) 0.0027(15) 0.0017(15) -0.0060(16)
O7 0.0193(19) 0.0146(19) 0.0132(18) 0.0024(13) 0.0058(15) 0.0034(14)
O8 0.0214(19) 0.020(2) 0.0195(19) 0.0001(15) 0.0093(15) 0.0020(16)
O9 0.030(2) 0.025(2) 0.046(3) 0.018(2) -0.005(2) -0.0080(19)
O10 0.0178(18) 0.0106(18) 0.0206(19) 0.0017(14) 0.0010(14) -0.0029(14)
N1 0.017(2) 0.016(2) 0.015(2) 0.0023(17) 0.0015(16) 0.0017(17)
N2 0.016(2) 0.015(2) 0.012(2) 0.0024(16) -0.0007(16) 0.0031(17)
N3 0.011(2) 0.018(2) 0.010(2) 0.0040(16) -0.0002(15) 0.0007(17)
C1 0.018(2) 0.016(3) 0.015(2) -0.002(2) 0.0010(19) -0.007(2)
C2 0.017(2) 0.019(3) 0.011(2) 0.0005(19) -0.0037(18) 0.000(2)
C3 0.015(3) 0.022(3) 0.017(3) 0.000(2) -0.002(2) 0.007(2)
C4 0.014(2) 0.021(3) 0.015(3) 0.005(2) -0.0015(19) -0.001(2)
C5 0.020(3) 0.016(3) 0.016(3) -0.003(2) 0.005(2) -0.002(2)
C6 0.024(3) 0.014(3) 0.006(2) 0.0018(18) 0.0044(19) 0.002(2)
C7 0.025(3) 0.020(3) 0.009(2) 0.001(2) 0.005(2) -0.001(2)
C8 0.016(3) 0.021(3) 0.011(3) 0.005(2) 0.001(2) -0.005(2)
C9 0.016(3) 0.023(3) 0.018(3) 0.002(2) 0.002(2) -0.003(2)
C10 0.018(3) 0.018(3) 0.008(2) -0.0049(19) 0.0026(18) -0.003(2)
C11 0.019(3) 0.017(3) 0.014(2) -0.001(2) 0.002(2) 0.000(2)
C12 0.018(2) 0.013(3) 0.013(2) -0.0044(19) 0.0003(19) 0.000(2)
C13 0.019(3) 0.014(3) 0.016(3) 0.007(2) 0.007(2) 0.000(2)
C14 0.019(3) 0.021(3) 0.024(3) 0.006(2) 0.000(2) -0.003(2)
O11 0.026(2) 0.0202(19) 0.0068(17) -0.0022(14) -0.0012(14) 0.0016(16)
O12 0.023(2) 0.028(2) 0.0130(18) 0.0021(16) 0.0008(15) -0.0064(17)
O13 0.0171(18) 0.0190(19) 0.0152(18) 0.0037(14) 0.0012(14) 0.0019(15)
O14 0.027(2) 0.022(2) 0.029(2) -0.0031(17) 0.0019(17) 0.0074(17)
O15 0.0199(18) 0.0140(18) 0.0151(18) -0.0009(14) 0.0021(14) 0.0004(15)
O16 0.022(2) 0.018(2) 0.026(2) -0.0055(16) 0.0029(15) -0.0026(16)
O17 0.027(2) 0.0131(18) 0.017(2) 0.0030(14) -0.0014(16) 0.0018(16)
O18 0.0201(19) 0.023(2) 0.0165(18) -0.0023(15) -0.0031(14) 0.0000(16)
O19 0.0173(18) 0.0137(18) 0.0184(18) -0.0004(14) 0.0024(14) -0.0010(15)
O20 0.0191(19) 0.020(2) 0.024(2) -0.0032(16) 0.0029(15) -0.0058(16)
OW1 0.025(2) 0.019(2) 0.0136(18) -0.0017(15) 0.0002(15) 0.0037(16)
OW2 0.024(2) 0.019(2) 0.0133(18) -0.0013(14) 0.0067(15) 0.0085(16)
N4 0.015(2) 0.018(2) 0.015(2) 0.0003(17) 0.0026(16) -0.0015(18)
N5 0.012(2) 0.015(2) 0.013(2) -0.0031(16) 0.0000(16) -0.0013(16)
N6 0.011(2) 0.017(2) 0.013(2) -0.0025(17) 0.0031(16) -0.0034(17)
C15 0.024(3) 0.018(3) 0.012(2) 0.003(2) 0.007(2) -0.003(2)
C16 0.018(3) 0.025(3) 0.010(2) -0.005(2) 0.0048(19) -0.001(2)
C17 0.019(3) 0.017(3) 0.016(3) -0.003(2) 0.001(2) -0.002(2)
C18 0.015(2) 0.015(3) 0.015(2) -0.0047(19) 0.0080(19) 0.004(2)
C19 0.021(3) 0.024(3) 0.009(2) 0.005(2) 0.0006(19) -0.003(2)
C20 0.011(2) 0.022(3) 0.011(3) 0.000(2) -0.0007(19) 0.002(2)
C21 0.022(3) 0.022(3) 0.013(2) 0.000(2) -0.002(2) 0.001(2)
C22 0.019(3) 0.023(3) 0.010(2) -0.001(2) -0.0021(19) 0.006(2)
C23 0.012(2) 0.015(3) 0.021(3) -0.003(2) 0.0013(19) -0.005(2)
C24 0.020(3) 0.019(3) 0.010(2) 0.0015(19) 0.0014(19) -0.002(2)
C25 0.017(2) 0.020(3) 0.013(2) -0.001(2) 0.0007(19) 0.001(2)
C26 0.019(3) 0.015(3) 0.012(2) 0.0016(19) 0.0018(19) 0.001(2)
C27 0.017(3) 0.013(3) 0.020(3) -0.005(2) -0.002(2) -0.002(2)
C28 0.016(2) 0.013(2) 0.010(2) -0.0024(19) 0.0029(18) -0.001(2)
C29 0.018(2) 0.021(3) 0.009(2) -0.0003(19) -0.0017(18) -0.001(2)
N7 0.018(2) 0.018(2) 0.022(2) 0.0016(18) 0.0050(18) 0.0007(19)
N8 0.019(2) 0.018(2) 0.016(2) 0.0015(17) 0.0053(17) 0.0007(18)
N9 0.019(2) 0.015(2) 0.020(2) 0.0041(18) 0.0040(17) -0.0008(18)
N10 0.014(2) 0.021(2) 0.022(2) 0.0007(19) -0.0009(17) 0.0018(19)
C30 0.024(3) 0.020(3) 0.011(2) 0.000(2) 0.004(2) 0.002(2)
N11 0.020(2) 0.019(2) 0.025(2) -0.0095(19) -0.0037(18) 0.0039(19)
N12 0.017(2) 0.019(2) 0.025(2) -0.0057(19) 0.0003(18) -0.0007(18)
N13 0.021(2) 0.017(2) 0.020(2) -0.0015(18) 0.0048(18) -0.0030(18)
N14 0.013(2) 0.023(3) 0.038(3) -0.002(2) 0.0075(19) 0.002(2)
OW3 0.0217(19) 0.025(2) 0.022(2) -0.0012(16) 0.0068(15) -0.0007(17)
OW4 0.034(2) 0.020(2) 0.0177(19) 0.0010(15) 0.0004(17) 0.0062(18)
OW5 0.023(2) 0.023(2) 0.038(2) -0.0038(19) -0.0003(17) -0.0023(17)
OW6 0.035(2) 0.022(2) 0.038(2) -0.0002(19) 0.004(2) 0.0012(19)

loop_
_atom_type_symbol
_atom_type_description
_atom_type_scat_dispersion_real
_atom_type_scat_dispersion_imag
_atom_type_scat_source
C C 0.0033 0.0016 'International Tables Vol C Tables 4.2.6.8 and 6.1.1.4'
H H 0.0000 0.0000 'International Tables Vol C Tables 4.2.6.8 and 6.1.1.4'
N N 0.0061 0.0033 'International Tables Vol C Tables 4.2.6.8 and 6.1.1.4'
O O 0.0106 0.0060 'International Tables Vol C Tables 4.2.6.8 and 6.1.1.4'
Gd Gd -0.1653 3.9035 'International Tables Vol C Tables 4.2.6.8 and 6.1.1.4'

loop_
_geom_angle_atom_site_label_1
_geom_angle_atom_site_label_2
_geom_angle_atom_site_label_3
_geom_angle
O3 Gd1 O7 137.62(12)
O3 Gd1 O1 80.90(12)
O7 Gd1 O1 139.95(12)
O3 Gd1 O10 75.65(12)
O7 Gd1 O10 88.09(12)
O1 Gd1 O10 93.86(12)
O3 Gd1 OW1 135.43(13)
O7 Gd1 OW1 73.56(12)
O1 Gd1 OW1 68.42(12)
O10 Gd1 OW1 75.07(12)
O3 Gd1 O5 132.97(12)
O7 Gd1 O5 74.32(11)
O1 Gd1 O5 85.29(12)
O10 Gd1 O5 150.39(11)
OW1 Gd1 O5 77.15(12)
O3 Gd1 N2 88.44(13)
O7 Gd1 N2 73.83(13)
O1 Gd1 N2 128.35(12)
O10 Gd1 N2 132.07(12)
OW1 Gd1 N2 135.93(13)
O5 Gd1 N2 66.05(12)
O3 Gd1 N3 72.10(13)
O7 Gd1 N3 65.64(12)
O1 Gd1 N3 148.01(12)
O10 Gd1 N3 63.40(12)
OW1 Gd1 N3 121.15(12)
O5 Gd1 N3 125.79(12)
N2 Gd1 N3 68.70(12)
O3 Gd1 N1 65.01(13)
O7 Gd1 N1 134.73(12)
O1 Gd1 N1 61.85(12)
O10 Gd1 N1 135.86(12)
OW1 Gd1 N1 120.67(12)
O5 Gd1 N1 68.81(12)
N2 Gd1 N1 67.82(13)
N3 Gd1 N1 118.18(12)
O11 Gd2 O13 81.53(12)
O11 Gd2 O17 135.82(13)
O13 Gd2 O17 141.12(12)
O11 Gd2 OW2 135.36(13)
O13 Gd2 OW2 69.84(12)
O17 Gd2 OW2 73.61(13)
O11 Gd2 O19 75.53(12)
O13 Gd2 O19 94.89(12)
O17 Gd2 O19 87.15(12)
OW2 Gd2 O19 73.69(12)
O11 Gd2 O15 134.60(12)
O13 Gd2 O15 86.49(12)
O17 Gd2 O15 73.40(12)
OW2 Gd2 O15 78.21(12)
O19 Gd2 O15 149.42(11)
O11 Gd2 N5 86.83(13)
O13 Gd2 N5 127.43(12)
O17 Gd2 N5 74.57(13)
OW2 Gd2 N5 137.78(13)
O19 Gd2 N5 131.22(12)
O15 Gd2 N5 66.56(12)
O11 Gd2 N6 69.91(12)
O13 Gd2 N6 147.39(12)
O17 Gd2 N6 65.99(12)
OW2 Gd2 N6 121.05(12)
O19 Gd2 N6 63.52(12)
O15 Gd2 N6 124.80(12)
N5 Gd2 N6 67.72(12)
O11 Gd2 N4 65.26(13)
O13 Gd2 N4 61.56(12)
O17 Gd2 N4 134.99(13)
OW2 Gd2 N4 122.62(13)
O19 Gd2 N4 136.14(12)
O15 Gd2 N4 70.50(12)
N5 Gd2 N4 66.98(12)
N6 Gd2 N4 116.31(12)
C6 O1 Gd1 126.5(3)
C8 O3 Gd1 127.3(3)
C10 O5 Gd1 121.2(3)
C12 O7 Gd1 128.6(3)
C14 O10 Gd1 121.0(3)
C1 N1 C5 113.7(4)
C1 N1 C7 110.9(4)
C5 N1 C7 109.5(4)
C1 N1 Gd1 109.5(3)
C5 N1 Gd1 104.7(3)
C7 N1 Gd1 108.1(3)
C9 N2 C3 109.5(4)
C9 N2 C2 108.6(4)
C3 N2 C2 109.0(4)
C9 N2 Gd1 110.2(3)
C3 N2 Gd1 111.7(3)
C2 N2 Gd1 107.8(3)
C13 N3 C11 109.4(4)
C13 N3 C4 110.3(4)
C11 N3 C4 110.6(4)
C13 N3 Gd1 107.5(3)
C11 N3 Gd1 111.5(3)
C4 N3 Gd1 107.4(3)
N1 C1 C2 110.1(4)
N2 C2 C1 113.0(4)
N2 C3 C4 112.1(4)
N3 C4 C3 111.7(4)
N1 C5 C6 109.8(4)
O1 C6 O2 123.0(5)
O1 C6 C5 117.4(4)
O2 C6 C5 119.5(4)
N1 C7 C8 115.4(4)
O4 C8 O3 124.0(5)
O4 C8 C7 117.7(5)
O3 C8 C7 118.3(5)
N2 C9 C10 112.7(4)
O5 C10 O6 124.4(5)
O5 C10 C9 122.6(5)
O6 C10 C9 113.0(4)
N3 C11 C12 112.1(4)
O8 C12 O7 125.2(5)
O8 C12 C11 118.4(4)
O7 C12 C11 116.3(4)
N3 C13 C14 110.5(4)
O9 C14 O10 126.0(5)
O9 C14 C13 115.9(5)
O10 C14 C13 118.0(5)
C20 O11 Gd2 128.7(3)
C22 O13 Gd2 125.1(3)
C24 O15 Gd2 120.9(3)
C26 O17 Gd2 128.1(3)
C28 O19 Gd2 117.8(3)
C21 N4 C15 113.0(4)
C21 N4 C19 110.6(4)
C15 N4 C19 111.1(4)
C21 N4 Gd2 104.1(3)
C15 N4 Gd2 109.8(3)
C19 N4 Gd2 108.0(3)
C23 N5 C16 109.6(4)
C23 N5 C17 108.2(4)
C16 N5 C17 108.2(4)
C23 N5 Gd2 108.5(3)
C16 N5 Gd2 110.5(3)
C17 N5 Gd2 111.9(3)
C27 N6 C18 109.8(4)
C27 N6 C25 109.9(4)
C18 N6 C25 111.1(4)
C27 N6 Gd2 107.2(3)
C18 N6 Gd2 108.4(3)
C25 N6 Gd2 110.4(3)
N4 C15 C16 111.5(4)
N5 C16 C15 112.5(4)
N5 C17 C18 111.8(4)
N6 C18 C17 110.1(4)
N4 C19 C20 115.6(4)
O12 C20 O11 123.6(5)
O12 C20 C19 117.6(4)
O11 C20 C19 118.8(4)
N4 C21 C22 111.8(4)
O14 C22 O13 125.6(5)
O14 C22 C21 118.0(5)
O13 C22 C21 116.4(4)
N5 C23 C24 113.4(4)
O15 C24 O16 124.5(5)
O15 C24 C23 122.7(4)
O16 C24 C23 112.9(4)
N6 C25 C26 113.1(4)
O18 C26 O17 124.7(5)
O18 C26 C25 118.2(4)
O17 C26 C25 117.1(4)
N6 C27 C28 111.5(4)
O20 C28 O19 124.0(5)
O20 C28 C27 117.5(4)
O19 C28 C27 118.5(4)
N8 C29 N7 121.5(5)
N8 C29 N9 119.3(5)
N7 C29 N9 119.2(5)
C29 N9 N10 117.9(4)
N12 C30 N13 121.5(5)
N12 C30 N11 121.2(5)
N13 C30 N11 117.3(5)
C30 N13 N14 116.8(4)

loop_
_geom_bond_atom_site_label_1
_geom_bond_atom_site_label_2
_geom_bond_distance
Gd1 O3 2.334(3)
Gd1 O7 2.363(4)
Gd1 O1 2.377(3)
Gd1 O10 2.390(3)
Gd1 OW1 2.398(3)
Gd1 O5 2.483(3)
Gd1 N2 2.634(4)
Gd1 N3 2.643(4)
Gd1 N1 2.760(4)
Gd2 O11 2.342(3)
Gd2 O13 2.347(3)
Gd2 O17 2.358(4)
Gd2 OW2 2.404(3)
Gd2 O19 2.407(3)
Gd2 O15 2.440(3)
Gd2 N5 2.650(4)
Gd2 N6 2.661(4)
Gd2 N4 2.773(4)
O1 C6 1.248(6)
O2 C6 1.263(6)
O3 C8 1.256(6)
O4 C8 1.243(6)
O5 C10 1.228(6)
O6 C10 1.297(6)
O7 C12 1.274(6)
O8 C12 1.236(6)
O9 C14 1.248(6)
O10 C14 1.261(6)
N1 C1 1.471(6)
N1 C5 1.473(6)
N1 C7 1.488(6)
N2 C9 1.475(7)
N2 C3 1.485(7)
N2 C2 1.501(6)
N3 C13 1.469(6)
N3 C11 1.481(6)
N3 C4 1.481(6)
C1 C2 1.509(7)
C3 C4 1.515(7)
C5 C6 1.523(7)
C7 C8 1.503(8)
C9 C10 1.510(7)
C11 C12 1.540(7)
C13 C14 1.524(7)
O11 C20 1.258(6)
O12 C20 1.244(6)
O13 C22 1.260(6)
O14 C22 1.249(6)
O15 C24 1.241(6)
O16 C24 1.287(6)
O17 C26 1.266(6)
O18 C26 1.253(6)
O19 C28 1.263(6)
O20 C28 1.257(6)
N4 C21 1.460(7)
N4 C15 1.469(6)
N4 C19 1.496(6)
N5 C23 1.490(6)
N5 C16 1.492(6)
N5 C17 1.503(6)
N6 C27 1.473(6)
N6 C18 1.479(6)
N6 C25 1.479(6)
C15 C16 1.513(7)
C17 C18 1.514(7)
C19 C20 1.518(7)
C21 C22 1.520(7)
C23 C24 1.505(7)
C25 C26 1.526(7)
C27 C28 1.522(7)
C29 N8 1.327(7)
C29 N7 1.328(7)
C29 N9 1.337(7)
N9 N10 1.415(6)
C30 N12 1.309(6)
C30 N13 1.334(6)
C30 N11 1.339(7)
N13 N14 1.416(6)
